data_4066157
loop_
_publ_author_name
'Bera, Holger'
'Braunschweig, Holger'
'D\"orfler, Rainer'
'Kupfer, Thomas'
'Radacki, Krzysztof'
'Seeler, Fabian'

_publ_section_title
;
 Half-Sandwich Tungsten Complexes with Metal- and
 \h5-Cyclopentadienyl-Bound Functional Stannyl Groups and Their
 Transformation intoAnsaComplexes&#x2020;
;
_journal_issue 21
_journal_name_full Organometallics
_journal_page_first 5111
_journal_paper_doi 10.1021/om100324m
_journal_volume 29
_journal_year 2010
_chemical_formula_moiety 'C11 H13 Cl3 O3 Sn2 W'
_chemical_formula_sum 'C11 H13 Cl3 O3 Sn2 W'
_chemical_formula_weight 720.79
_chemical_name_common
;
?
;
_chemical_name_systematic
; 
?
;
_space_group_IT_number 15
_symmetry_cell_setting monoclinic
_symmetry_space_group_name_Hall '-C 2yc'
_symmetry_space_group_name_H-M 'C 1 2/c 1'
_atom_sites_solution_hydrogens geom
_atom_sites_solution_primary direct
_atom_sites_solution_secondary difmap
_audit_creation_method SHELXL-97
_cell_angle_alpha 90.00
_cell_angle_beta 105.2950(10)
_cell_angle_gamma 90.00
_cell_formula_units_Z 8
_cell_length_a 27.8750(10)
_cell_length_b 10.6733(4)
_cell_length_c 12.9899(5)
_cell_measurement_reflns_used 9107
_cell_measurement_temperature 100(2)
_cell_measurement_theta_max 31.62
_cell_measurement_theta_min 2.49
_cell_volume 3727.8(2)
_computing_cell_refinement 'Saint+ ver. 7.12A (Bruker AXS)'
_computing_data_collection 'APEX2 ver. 1.0-27 (Bruker AXS)'
_computing_data_reduction 'Saint+ ver. 7.12A (Bruker AXS)'
_computing_molecular_graphics 'XP ver. 5.1 (Bruker AXS, 1998)'
_computing_publication_material 'SHELXL-97 (Sheldrick, 1997)'
_computing_structure_refinement 'SHELXL-97 (Sheldrick, 1997)'
_computing_structure_solution 'SHELXS-97 (Sheldrick, 1990)'
_diffrn_ambient_temperature 100(2)
_diffrn_measured_fraction_theta_full 0.999
_diffrn_measured_fraction_theta_max 0.901
_diffrn_measurement_device_type 'CCD area detector'
_diffrn_measurement_method 'phi and omega scans'
_diffrn_radiation_monochromator 'multi-layer mirror'
_diffrn_radiation_source 'rotating anode'
_diffrn_radiation_type MoK\a
_diffrn_radiation_wavelength 0.71073
_diffrn_reflns_av_R_equivalents 0.0539
_diffrn_reflns_av_sigmaI/netI 0.0194
_diffrn_reflns_limit_h_max 38
_diffrn_reflns_limit_h_min -40
_diffrn_reflns_limit_k_max 15
_diffrn_reflns_limit_k_min -14
_diffrn_reflns_limit_l_max 17
_diffrn_reflns_limit_l_min -18
_diffrn_reflns_number 104666
_diffrn_reflns_theta_full 26.00
_diffrn_reflns_theta_max 31.84
_diffrn_reflns_theta_min 1.51
_exptl_absorpt_coefficient_mu 9.246
_exptl_absorpt_correction_T_max 0.435
_exptl_absorpt_correction_T_min 0.173
_exptl_absorpt_correction_type multi-scan
_exptl_absorpt_process_details 'Sadabs 2004/1 (Brucker Nonius 2004)'
_exptl_crystal_colour yellow
_exptl_crystal_density_diffrn 2.569
_exptl_crystal_density_method 'not measured'
_exptl_crystal_description block
_exptl_crystal_F_000 2624
_exptl_crystal_size_max 0.26
_exptl_crystal_size_mid 0.11
_exptl_crystal_size_min 0.09
_refine_diff_density_max 2.280
_refine_diff_density_min -1.712
_refine_diff_density_rms 0.586
_refine_ls_extinction_method none
_refine_ls_goodness_of_fit_ref 1.187
_refine_ls_hydrogen_treatment constr
_refine_ls_matrix_type full
_refine_ls_number_parameters 184
_refine_ls_number_reflns 5758
_refine_ls_number_restraints 0
_refine_ls_restrained_S_all 1.187
_refine_ls_R_factor_all 0.0258
_refine_ls_R_factor_gt 0.0227
_refine_ls_shift/su_max 0.002
_refine_ls_shift/su_mean 0.000
_refine_ls_structure_factor_coef Fsqd
_refine_ls_weighting_details 'calc w=1/[\s^2^(Fo^2^)+(0.0387P)^2^+15.4028P] where P=(Fo^2^+2Fc^2^)/3'
_refine_ls_weighting_scheme calc
_refine_ls_wR_factor_gt 0.0645
_refine_ls_wR_factor_ref 0.0739
_reflns_number_gt 5447
_reflns_number_total 5758
_reflns_threshold_expression >2sigma(I)
_cod_data_source_file om100324m_si_001.cif
_cod_data_source_block 12
_cod_depositor_comments
;
The following automatic conversions were performed:

'_symmetry_cell_setting' value 'Monoclinic' changed to 'monoclinic'
according to /home/saulius/struct/CIF-dictionaries/cif_core.dic
dictionary named 'cif_core.dic' version 2.4.1 from 2010-06-29.

Automatic conversion script
Id: cif_fix_values 1715 2011-07-08 13:25:40Z adriana 
;
_cod_original_sg_symbol_H-M C2/c
_cod_database_code 4066157

loop_
_symmetry_equiv_pos_as_xyz
'x, y, z'
'-x, y, -z+1/2'
'x+1/2, y+1/2, z'
'-x+1/2, y+1/2, -z+1/2'
'-x, -y, -z'
'x, -y, z-1/2'
'-x+1/2, -y+1/2, -z'
'x+1/2, -y+1/2, z-1/2'

loop_
_atom_site_label
_atom_site_type_symbol
_atom_site_fract_x
_atom_site_fract_y
_atom_site_fract_z
_atom_site_U_iso_or_equiv
_atom_site_adp_type
_atom_site_occupancy
_atom_site_symmetry_multiplicity
_atom_site_calc_flag
_atom_site_refinement_flags
W1 W 0.110208(4) 0.758714(12) 0.379013(10) 0.01343(5) Uani 1 1 d .
O1 O 0.03594(11) 0.9839(3) 0.3650(3) 0.0347(7) Uani 1 1 d .
C1 C 0.06217(13) 0.9007(4) 0.3712(3) 0.0218(7) Uani 1 1 d .
O2 O 0.04369(15) 0.7335(4) 0.1432(3) 0.0510(10) Uani 1 1 d .
C2 C 0.06780(17) 0.7445(4) 0.2284(4) 0.0315(9) Uani 1 1 d .
O3 O 0.05781(15) 0.5006(3) 0.3826(4) 0.0547(11) Uani 1 1 d .
C3 C 0.07545(16) 0.5972(4) 0.3833(4) 0.0322(9) Uani 1 1 d .
Sn1 Sn 0.086134(9) 0.75817(2) 0.569210(19) 0.01671(6) Uani 1 1 d .
Cl1 Cl 0.14175(4) 0.61929(9) 0.68787(8) 0.0318(2) Uani 1 1 d .
Cl2 Cl 0.11326(3) 0.95283(8) 0.66196(6) 0.02335(16) Uani 1 1 d .
C4 C 0.01941(17) 0.7289(5) 0.6133(4) 0.0352(9) Uani 1 1 d .
H4A H 0.0033 0.6522 0.5793 0.053 Uiso 1 1 calc R
H4B H -0.0029 0.8003 0.5900 0.053 Uiso 1 1 calc R
H4C H 0.0268 0.7204 0.6910 0.053 Uiso 1 1 calc R
Sn2 Sn 0.190468(8) 1.08513(2) 0.400620(16) 0.01511(6) Uani 1 1 d .
Cl3 Cl 0.24716(3) 1.09752(8) 0.57491(6) 0.02271(16) Uani 1 1 d .
C5 C 0.13165(14) 1.1970(4) 0.4249(3) 0.0259(7) Uani 1 1 d .
H5A H 0.1014 1.1809 0.3678 0.039 Uiso 1 1 calc R
H5B H 0.1406 1.2857 0.4241 0.039 Uiso 1 1 calc R
H5C H 0.1257 1.1763 0.4939 0.039 Uiso 1 1 calc R
C6 C 0.23737(13) 1.1218(3) 0.2993(3) 0.0216(6) Uani 1 1 d .
H6A H 0.2336 1.0549 0.2461 0.032 Uiso 1 1 calc R
H6B H 0.2720 1.1253 0.3420 0.032 Uiso 1 1 calc R
H6C H 0.2281 1.2022 0.2631 0.032 Uiso 1 1 calc R
C10 C 0.18201(11) 0.8852(3) 0.4002(2) 0.0154(5) Uani 1 1 d .
C11 C 0.17768(12) 0.8031(3) 0.3114(3) 0.0169(6) Uani 1 1 d .
H11 H 0.1727 0.8286 0.2393 0.020 Uiso 1 1 calc R
C12 C 0.18208(12) 0.6755(3) 0.3485(3) 0.0195(6) Uani 1 1 d .
H12 H 0.1810 0.6026 0.3060 0.023 Uiso 1 1 calc R
C13 C 0.18835(12) 0.6789(3) 0.4605(3) 0.0181(6) Uani 1 1 d .
H13A H 0.1919 0.6083 0.5064 0.022 Uiso 1 1 calc R
C14 C 0.18838(11) 0.8073(3) 0.4921(3) 0.0162(6) Uani 1 1 d .
H14A H 0.1920 0.8360 0.5630 0.019 Uiso 1 1 calc R

loop_
_atom_site_aniso_label
_atom_site_aniso_U_11
_atom_site_aniso_U_22
_atom_site_aniso_U_33
_atom_site_aniso_U_23
_atom_site_aniso_U_13
_atom_site_aniso_U_12
W1 0.01061(7) 0.01495(8) 0.01442(8) -0.00252(4) 0.00274(5) -0.00171(4)
O1 0.0255(13) 0.0343(16) 0.0424(16) 0.0032(13) 0.0055(12) 0.0121(12)
C1 0.0150(14) 0.0262(18) 0.0232(16) 0.0016(13) 0.0031(12) 0.0006(12)
O2 0.0324(18) 0.085(3) 0.0274(17) -0.0173(16) -0.0068(14) -0.0004(17)
C2 0.0209(19) 0.046(3) 0.026(2) -0.0084(15) 0.0024(16) -0.0018(14)
O3 0.055(2) 0.0316(18) 0.086(3) -0.0184(19) 0.034(2) -0.0253(17)
C3 0.0299(19) 0.029(2) 0.041(2) -0.0116(17) 0.0150(17) -0.0101(16)
Sn1 0.01649(12) 0.01751(12) 0.01760(12) 0.00071(7) 0.00707(9) -0.00175(7)
Cl1 0.0417(5) 0.0271(5) 0.0261(4) 0.0094(3) 0.0079(4) 0.0077(4)
Cl2 0.0282(4) 0.0214(4) 0.0201(3) -0.0041(3) 0.0057(3) -0.0001(3)
C4 0.026(2) 0.047(3) 0.036(2) -0.0030(19) 0.0152(18) -0.0106(18)
Sn2 0.01743(10) 0.01358(11) 0.01500(10) -0.00111(7) 0.00547(8) -0.00049(7)
Cl3 0.0313(4) 0.0168(4) 0.0161(3) -0.0004(3) -0.0006(3) -0.0025(3)
C5 0.0280(17) 0.0247(18) 0.0274(17) 0.0008(14) 0.0116(14) 0.0073(14)
C6 0.0236(15) 0.0232(17) 0.0204(15) -0.0025(13) 0.0099(12) -0.0051(13)
C10 0.0135(12) 0.0161(14) 0.0169(13) -0.0022(11) 0.0042(10) -0.0020(11)
C11 0.0193(14) 0.0163(15) 0.0168(13) -0.0022(11) 0.0078(11) -0.0009(12)
C12 0.0173(14) 0.0159(15) 0.0267(16) -0.0037(12) 0.0081(12) 0.0015(11)
C13 0.0139(13) 0.0154(15) 0.0248(15) 0.0013(12) 0.0049(11) 0.0014(11)
C14 0.0100(12) 0.0206(16) 0.0176(13) -0.0009(12) 0.0032(10) 0.0000(11)

loop_
_atom_type_symbol
_atom_type_description
_atom_type_scat_dispersion_real
_atom_type_scat_dispersion_imag
_atom_type_scat_source
C C 0.0033 0.0016 'International Tables Vol C Tables 4.2.6.8 and 6.1.1.4'
H H 0.0000 0.0000 'International Tables Vol C Tables 4.2.6.8 and 6.1.1.4'
O O 0.0106 0.0060 'International Tables Vol C Tables 4.2.6.8 and 6.1.1.4'
Cl Cl 0.1484 0.1585 'International Tables Vol C Tables 4.2.6.8 and 6.1.1.4'
W W -0.8490 6.8722 'International Tables Vol C Tables 4.2.6.8 and 6.1.1.4'
Sn Sn -0.6537 1.4246 'International Tables Vol C Tables 4.2.6.8 and 6.1.1.4'

loop_
_geom_angle_atom_site_label_1
_geom_angle_atom_site_label_2
_geom_angle_atom_site_label_3
_geom_angle
C3 W1 C1 109.45(17)
C3 W1 C2 78.19(19)
C1 W1 C2 78.12(16)
C3 W1 C13 94.30(16)
C1 W1 C13 146.57(13)
C2 W1 C13 131.15(15)
C3 W1 C12 97.01(15)
C1 W1 C12 151.10(14)
C2 W1 C12 96.75(16)
C13 W1 C12 35.63(12)
C3 W1 C11 129.56(15)
C1 W1 C11 114.99(13)
C2 W1 C11 88.53(16)
C13 W1 C11 59.39(12)
C12 W1 C11 36.11(12)
C3 W1 C14 123.69(16)
C1 W1 C14 111.26(13)
C2 W1 C14 147.08(16)
C13 W1 C14 35.73(12)
C12 W1 C14 59.29(12)
C11 W1 C14 58.69(11)
C3 W1 C10 153.51(16)
C1 W1 C10 96.18(13)
C2 W1 C10 114.73(15)
C13 W1 C10 59.53(11)
C12 W1 C10 59.78(11)
C11 W1 C10 35.39(11)
C14 W1 C10 35.27(11)
C3 W1 Sn1 74.58(13)
C1 W1 Sn1 74.17(10)
C2 W1 Sn1 131.38(13)
C13 W1 Sn1 90.68(8)
C12 W1 Sn1 125.75(9)
C11 W1 Sn1 139.46(8)
C14 W1 Sn1 80.95(8)
C10 W1 Sn1 107.37(7)
O1 C1 W1 177.5(3)
O2 C2 W1 178.4(4)
O3 C3 W1 175.3(4)
C4 Sn1 Cl1 101.61(15)
C4 Sn1 Cl2 100.04(14)
Cl1 Sn1 Cl2 98.45(3)
C4 Sn1 W1 133.80(14)
Cl1 Sn1 W1 108.24(3)
Cl2 Sn1 W1 109.27(2)
Sn1 C4 H4A 109.5
Sn1 C4 H4B 109.5
H4A C4 H4B 109.5
Sn1 C4 H4C 109.5
H4A C4 H4C 109.5
H4B C4 H4C 109.5
C5 Sn2 C6 128.02(15)
C5 Sn2 C10 118.18(14)
C6 Sn2 C10 105.48(13)
C5 Sn2 Cl3 99.89(11)
C6 Sn2 Cl3 102.41(10)
C10 Sn2 Cl3 95.85(8)
Sn2 C5 H5A 109.5
Sn2 C5 H5B 109.5
H5A C5 H5B 109.5
Sn2 C5 H5C 109.5
H5A C5 H5C 109.5
H5B C5 H5C 109.5
Sn2 C6 H6A 109.5
Sn2 C6 H6B 109.5
H6A C6 H6B 109.5
Sn2 C6 H6C 109.5
H6A C6 H6C 109.5
H6B C6 H6C 109.5
C11 C10 C14 106.5(3)
C11 C10 Sn2 126.7(2)
C14 C10 Sn2 126.0(2)
C11 C10 W1 70.60(18)
C14 C10 W1 71.33(17)
Sn2 C10 W1 130.95(14)
C10 C11 C12 109.2(3)
C10 C11 W1 74.02(17)
C12 C11 W1 71.75(17)
C10 C11 H11 125.4
C12 C11 H11 125.4
W1 C11 H11 120.5
C13 C12 C11 107.2(3)
C13 C12 W1 72.14(18)
C11 C12 W1 72.14(17)
C13 C12 H12 126.4
C11 C12 H12 126.4
W1 C12 H12 121.1
C12 C13 C14 108.1(3)
C12 C13 W1 72.24(19)
C14 C13 W1 73.05(17)
C12 C13 H13A 126.0
C14 C13 H13A 126.0
W1 C13 H13A 120.5
C10 C14 C13 109.1(3)
C10 C14 W1 73.40(17)
C13 C14 W1 71.21(17)
C10 C14 H14A 125.5
C13 C14 H14A 125.5
W1 C14 H14A 121.6

loop_
_geom_bond_atom_site_label_1
_geom_bond_atom_site_label_2
_geom_bond_distance
W1 C3 1.985(4)
W1 C1 2.007(4)
W1 C2 2.008(5)
W1 C13 2.318(3)
W1 C12 2.319(3)
W1 C11 2.324(3)
W1 C14 2.342(3)
W1 C10 2.369(3)
W1 Sn1 2.7256(3)
O1 C1 1.139(5)
O2 C2 1.139(6)
O3 C3 1.142(5)
Sn1 C4 2.109(4)
Sn1 Cl1 2.3907(10)
Sn1 Cl2 2.4207(9)
C4 H4A 0.9800
C4 H4B 0.9800
C4 H4C 0.9800
Sn2 C5 2.118(4)
Sn2 C6 2.122(3)
Sn2 C10 2.147(3)
Sn2 Cl3 2.3986(8)
C5 H5A 0.9800
C5 H5B 0.9800
C5 H5C 0.9800
C6 H6A 0.9800
C6 H6B 0.9800
C6 H6C 0.9800
C10 C11 1.427(4)
C10 C14 1.428(4)
C11 C12 1.439(5)
C11 H11 0.9500
C12 C13 1.419(5)
C12 H12 0.9500
C13 C14 1.430(5)
C13 H13A 0.9500
C14 H14A 0.9500

loop_
_geom_torsion_atom_site_label_1
_geom_torsion_atom_site_label_2
_geom_torsion_atom_site_label_3
_geom_torsion_atom_site_label_4
_geom_torsion
C3 W1 Sn1 C4 -52.4(2)
C1 W1 Sn1 C4 63.5(2)
C2 W1 Sn1 C4 5.8(3)
C13 W1 Sn1 C4 -146.7(2)
C12 W1 Sn1 C4 -140.0(2)
C11 W1 Sn1 C4 173.6(2)
C14 W1 Sn1 C4 178.8(2)
C10 W1 Sn1 C4 155.1(2)
C3 W1 Sn1 Cl1 75.13(14)
C1 W1 Sn1 Cl1 -168.93(11)
C2 W1 Sn1 Cl1 133.40(17)
C13 W1 Sn1 Cl1 -19.14(9)
C12 W1 Sn1 Cl1 -12.43(11)
C11 W1 Sn1 Cl1 -58.82(13)
C14 W1 Sn1 Cl1 -53.66(9)
C10 W1 Sn1 Cl1 -77.30(9)
C3 W1 Sn1 Cl2 -178.66(14)
C1 W1 Sn1 Cl2 -62.72(11)
C2 W1 Sn1 Cl2 -120.39(17)
C13 W1 Sn1 Cl2 87.07(9)
C12 W1 Sn1 Cl2 93.78(11)
C11 W1 Sn1 Cl2 47.39(13)
C14 W1 Sn1 Cl2 52.55(9)
C10 W1 Sn1 Cl2 28.91(9)
C5 Sn2 C10 C11 113.3(3)
C6 Sn2 C10 C11 -37.5(3)
Cl3 Sn2 C10 C11 -142.1(3)
C5 Sn2 C10 C14 -78.4(3)
C6 Sn2 C10 C14 130.7(3)
Cl3 Sn2 C10 C14 26.1(3)
C5 Sn2 C10 W1 17.7(2)
C6 Sn2 C10 W1 -133.19(18)
Cl3 Sn2 C10 W1 122.18(16)
C3 W1 C10 C11 69.0(4)
C1 W1 C10 C11 -125.5(2)
C2 W1 C10 C11 -45.8(2)
C13 W1 C10 C11 78.9(2)
C12 W1 C10 C11 37.40(19)
C14 W1 C10 C11 115.9(3)
Sn1 W1 C10 C11 159.16(17)
C3 W1 C10 C14 -46.9(4)
C1 W1 C10 C14 118.6(2)
C2 W1 C10 C14 -161.7(2)
C13 W1 C10 C14 -36.94(18)
C12 W1 C10 C14 -78.5(2)
C11 W1 C10 C14 -115.9(3)
Sn1 W1 C10 C14 43.29(19)
C3 W1 C10 Sn2 -168.7(3)
C1 W1 C10 Sn2 -3.3(2)
C2 W1 C10 Sn2 76.5(2)
C13 W1 C10 Sn2 -158.8(2)
C12 W1 C10 Sn2 159.7(2)
C11 W1 C10 Sn2 122.3(3)
C14 W1 C10 Sn2 -121.9(3)
Sn1 W1 C10 Sn2 -78.56(18)
C14 C10 C11 C12 -0.8(3)
Sn2 C10 C11 C12 169.2(2)
W1 C10 C11 C12 -63.6(2)
C14 C10 C11 W1 62.7(2)
Sn2 C10 C11 W1 -127.2(2)
C3 W1 C11 C10 -147.3(2)
C1 W1 C11 C10 63.2(2)
C2 W1 C11 C10 139.4(2)
C13 W1 C11 C10 -79.4(2)
C12 W1 C11 C10 -117.1(3)
C14 W1 C11 C10 -37.46(18)
Sn1 W1 C11 C10 -31.5(2)
C3 W1 C11 C12 -30.2(3)
C1 W1 C11 C12 -179.7(2)
C2 W1 C11 C12 -103.6(2)
C13 W1 C11 C12 37.68(19)
C14 W1 C11 C12 79.6(2)
C10 W1 C11 C12 117.1(3)
Sn1 W1 C11 C12 85.6(2)
C10 C11 C12 C13 0.9(3)
W1 C11 C12 C13 -64.1(2)
C10 C11 C12 W1 65.0(2)
C3 W1 C12 C13 -87.6(2)
C1 W1 C12 C13 115.9(3)
C2 W1 C12 C13 -166.5(2)
C11 W1 C12 C13 115.4(3)
C14 W1 C12 C13 37.63(19)
C10 W1 C12 C13 78.8(2)
Sn1 W1 C12 C13 -11.6(2)
C3 W1 C12 C11 157.0(2)
C1 W1 C12 C11 0.5(4)
C2 W1 C12 C11 78.1(2)
C13 W1 C12 C11 -115.4(3)
C14 W1 C12 C11 -77.8(2)
C10 W1 C12 C11 -36.64(18)
Sn1 W1 C12 C11 -127.01(17)
C11 C12 C13 C14 -0.6(3)
W1 C12 C13 C14 -64.8(2)
C11 C12 C13 W1 64.1(2)
C3 W1 C13 C12 96.0(2)
C1 W1 C13 C12 -127.9(3)
C2 W1 C13 C12 18.0(3)
C11 W1 C13 C12 -38.20(19)
C14 W1 C13 C12 -116.0(3)
C10 W1 C13 C12 -79.5(2)
Sn1 W1 C13 C12 170.62(18)
C3 W1 C13 C14 -148.0(2)
C1 W1 C13 C14 -11.9(3)
C2 W1 C13 C14 134.0(2)
C12 W1 C13 C14 116.0(3)
C11 W1 C13 C14 77.8(2)
C10 W1 C13 C14 36.46(18)
Sn1 W1 C13 C14 -73.39(18)
C11 C10 C14 C13 0.4(3)
Sn2 C10 C14 C13 -169.7(2)
W1 C10 C14 C13 62.7(2)
C11 C10 C14 W1 -62.3(2)
Sn2 C10 C14 W1 127.6(2)
C12 C13 C14 C10 0.1(3)
W1 C13 C14 C10 -64.1(2)
C12 C13 C14 W1 64.2(2)
C3 W1 C14 C10 157.0(2)
C1 W1 C14 C10 -69.5(2)
C2 W1 C14 C10 31.7(3)
C13 W1 C14 C10 117.5(3)
C12 W1 C14 C10 80.0(2)
C11 W1 C14 C10 37.58(18)
Sn1 W1 C14 C10 -138.50(18)
C3 W1 C14 C13 39.5(3)
C1 W1 C14 C13 173.0(2)
C2 W1 C14 C13 -85.8(3)
C12 W1 C14 C13 -37.52(19)
C11 W1 C14 C13 -79.9(2)
C10 W1 C14 C13 -117.5(3)
Sn1 W1 C14 C13 104.01(19)
